data_1549259
loop_
_publ_author_name
'Some\,san, Adrian-Alexandru'
'Le Coz, Erwann'
'Roisnel, Thierry'
'Silvestru, Cristian'
'Sarazin, Yann'

_publ_section_title
;
 Stable lead(ii) boroxides.
;
_journal_issue 42
_journal_name_full 'Chemical communications (Cambridge, England)'
_journal_page_first 5299
_journal_page_last 5302
_journal_paper_doi 10.1039/c8cc02459f
_journal_volume 54
_journal_year 2018
_chemical_compound_source 'synthesis as described'
_chemical_formula_moiety 'C18 H6 F36 O7 Pb4'
_chemical_formula_sum 'C18 H6 F36 O7 Pb4'
_chemical_formula_weight 1846.99
_chemical_properties_physical Air-sensitive,Moisture-sensitive
_space_group_crystal_system monoclinic
_space_group_IT_number 14
_space_group_name_Hall '-P 2ybc'
_space_group_name_H-M_alt 'P 1 21/c 1'
_symmetry_space_group_name_Hall '-P 2ybc'
_symmetry_space_group_name_H-M 'P 1 21/c 1'
_atom_sites_solution_hydrogens geom
_audit_update_record
;
2018-03-26 deposited with the CCDC.
2018-04-19 downloaded from the CCDC.
;
_cell_angle_alpha 90
_cell_angle_beta 90.176(2)
_cell_angle_gamma 90
_cell_formula_units_Z 4
_cell_length_a 18.8700(8)
_cell_length_b 10.1801(4)
_cell_length_c 19.4987(7)
_cell_measurement_reflns_used 9962
_cell_measurement_temperature 150
_cell_measurement_theta_max 27.55
_cell_measurement_theta_min 2.35
_cell_measurement_wavelength 0.71073
_cell_volume 3745.7(3)
_computing_cell_refinement 'APEX3 (Bruker, 2015); SAINT (Bruker, 2014)'
_computing_data_collection 'SAINT (Bruker, 2014)'
_computing_data_reduction 'SAINT (Bruker, 2014)'
_computing_molecular_graphics 'SXGRAPH (Farrugia, 1999), Mercury (CSD, 2016)'
_computing_publication_material 'CRYSCALC (T. Roisnel, local program, 2017)'
_computing_structure_refinement 'SHELXL-2016/6 (Sheldrick, 2016)'
_computing_structure_solution 'SHELXT (Sheldrick, 2015)'
_diffrn_ambient_temperature 150
_diffrn_detector '(CMOS) PHOTON 100'
_diffrn_measured_fraction_theta_full 0.992
_diffrn_measured_fraction_theta_max 0.989
_diffrn_measurement_device_type 'D8 VENTURE Bruker AXS'
_diffrn_measurement_method 'rotation images'
_diffrn_radiation_monochromator 'multilayer monochromator'
_diffrn_radiation_probe x-ray
_diffrn_radiation_source 'Incoatec microfocus sealed tube'
_diffrn_radiation_type MoK\a
_diffrn_radiation_wavelength 0.71073
_diffrn_reflns_av_R_equivalents 0.0556
_diffrn_reflns_av_unetI/netI 0.0640
_diffrn_reflns_limit_h_max 24
_diffrn_reflns_limit_h_min -24
_diffrn_reflns_limit_k_max 13
_diffrn_reflns_limit_k_min -12
_diffrn_reflns_limit_l_max 25
_diffrn_reflns_limit_l_min -25
_diffrn_reflns_number 23053
_diffrn_reflns_theta_full 25.242
_diffrn_reflns_theta_max 27.484
_diffrn_reflns_theta_min 3.000
_exptl_absorpt_coefficient_mu 18.143
_exptl_absorpt_correction_T_max 0.234
_exptl_absorpt_correction_T_min 0.071
_exptl_absorpt_correction_type multi-scan
_exptl_absorpt_process_details
;
  [Sheldrick, G.M. (2014). SADABS Bruker AXS Inc., Madison, Wisconsin, USA]
;
_exptl_crystal_colour colourless
_exptl_crystal_density_diffrn 3.275
_exptl_crystal_description prism
_exptl_crystal_F_000 3288
_exptl_crystal_recrystallization_method 'Re-crystallisation from solvent: pentane'
_exptl_crystal_size_max 0.250
_exptl_crystal_size_mid 0.190
_exptl_crystal_size_min 0.080
_refine_diff_density_max 3.570
_refine_diff_density_min -4.045
_refine_diff_density_rms 0.422
_refine_ls_extinction_coef 0.00080(8)
_refine_ls_extinction_method 'SHELXL-2016/6 (Sheldrick 2016)'
_refine_ls_goodness_of_fit_ref 0.934
_refine_ls_hydrogen_treatment constr
_refine_ls_matrix_type full
_refine_ls_number_parameters 575
_refine_ls_number_reflns 8505
_refine_ls_number_restraints 0
_refine_ls_restrained_S_all 0.934
_refine_ls_R_factor_all 0.0729
_refine_ls_R_factor_gt 0.0455
_refine_ls_shift/su_max 0.001
_refine_ls_shift/su_mean 0.000
_refine_ls_structure_factor_coef Fsqd
_refine_ls_weighting_details 'w=1/[\s^2^(Fo^2^)+(0.1124P)^2^+63.4153P] where P=(Fo^2^+2Fc^2^)/3'
_refine_ls_weighting_scheme calc
_refine_ls_wR_factor_gt 0.1260
_refine_ls_wR_factor_ref 0.1596
_reflns_Friedel_coverage 0.000
_reflns_number_gt 6619
_reflns_number_total 8505
_reflns_threshold_expression >2sigma(I)
_cod_data_source_file c8cc02459f2.cif
_cod_data_source_block 3
_cod_depositor_comments 'Adding full bibliography for 1549257--1549261.cif.'
_cod_database_code 1549259

loop_
_space_group_symop_operation_xyz
'x, y, z'
'-x, y+1/2, -z+1/2'
'-x, -y, -z'
'x, -y-1/2, z-1/2'

loop_
_atom_site_label
_atom_site_type_symbol
_atom_site_fract_x
_atom_site_fract_y
_atom_site_fract_z
_atom_site_U_iso_or_equiv
_atom_site_adp_type
_atom_site_occupancy
_atom_site_site_symmetry_order
_atom_site_calc_flag
_atom_site_refinement_flags_posn
_atom_site_refinement_flags_adp
Pb1 Pb 0.65493(2) 0.55852(4) 0.26397(2) 0.01562(14) Uani 1 1 d . .
O1 O 0.6672(5) 0.5264(9) 0.3889(5) 0.022(2) Uani 1 1 d . .
C2 C 0.6556(7) 0.6109(13) 0.4409(7) 0.022(3) Uani 1 1 d . .
H2 H 0.700288 0.656916 0.450027 0.026 Uiso 1 1 calc R U
C3 C 0.6008(7) 0.7137(15) 0.4219(7) 0.027(3) Uani 1 1 d . .
F4 F 0.6252(5) 0.7829(9) 0.3681(5) 0.043(2) Uani 1 1 d . .
F5 F 0.5403(5) 0.6611(9) 0.4022(6) 0.041(2) Uani 1 1 d . .
F6 F 0.5875(6) 0.7973(10) 0.4716(6) 0.049(3) Uani 1 1 d . .
C7 C 0.6343(8) 0.5375(17) 0.5078(7) 0.031(3) Uani 1 1 d . .
F8 F 0.6278(7) 0.6162(14) 0.5607(5) 0.064(3) Uani 1 1 d . .
F9 F 0.5732(5) 0.4734(11) 0.4987(5) 0.043(2) Uani 1 1 d . .
F10 F 0.6832(5) 0.4454(11) 0.5219(5) 0.043(3) Uani 1 1 d . .
O11 O 0.8354(5) 0.4642(10) 0.3954(5) 0.026(2) Uani 1 1 d . .
C12 C 0.8915(7) 0.4538(15) 0.4426(7) 0.026(3) Uani 1 1 d . .
H12 H 0.926693 0.520787 0.430850 0.032 Uiso 1 1 calc R U
C13 C 0.8664(8) 0.4813(17) 0.5148(8) 0.034(3) Uani 1 1 d . .
F14 F 0.8293(6) 0.5916(10) 0.5170(5) 0.045(2) Uani 1 1 d . .
F15 F 0.8218(5) 0.3848(11) 0.5371(5) 0.045(2) Uani 1 1 d . .
F16 F 0.9189(5) 0.4900(13) 0.5589(5) 0.049(3) Uani 1 1 d . .
C17 C 0.9264(8) 0.3200(18) 0.4343(10) 0.040(4) Uani 1 1 d . .
F18 F 0.8801(6) 0.2198(10) 0.4401(7) 0.058(3) Uani 1 1 d . .
F19 F 0.9771(6) 0.2996(12) 0.4840(6) 0.057(3) Uani 1 1 d . .
F20 F 0.9573(7) 0.3114(14) 0.3750(6) 0.070(4) Uani 1 1 d . .
Pb2 Pb 0.72916(3) 0.33644(5) 0.38178(2) 0.02066(15) Uani 1 1 d . .
O21 O 0.6366(5) 0.3171(9) 0.2825(5) 0.0213(19) Uani 1 1 d . .
C22 C 0.5742(7) 0.2495(14) 0.2803(7) 0.021(3) Uani 1 1 d . .
H22 H 0.547567 0.279084 0.239926 0.025 Uiso 1 1 calc R U
C23 C 0.5296(8) 0.2769(15) 0.3431(7) 0.028(3) Uani 1 1 d . .
F24 F 0.5182(5) 0.4048(9) 0.3493(5) 0.037(2) Uani 1 1 d . .
F25 F 0.5606(6) 0.2386(10) 0.4013(5) 0.048(3) Uani 1 1 d . .
F26 F 0.4648(5) 0.2194(10) 0.3400(6) 0.046(3) Uani 1 1 d . .
C27 C 0.5890(7) 0.1018(17) 0.2721(8) 0.034(4) Uani 1 1 d . .
F28 F 0.6330(6) 0.0589(9) 0.3211(6) 0.046(3) Uani 1 1 d . .
F29 F 0.5311(5) 0.0299(10) 0.2713(6) 0.045(3) Uani 1 1 d . .
F30 F 0.6223(6) 0.0819(10) 0.2130(5) 0.049(3) Uani 1 1 d . .
O41 O 0.6949(5) 0.4767(10) 0.1522(5) 0.026(2) Uani 1 1 d . .
C42 C 0.6632(6) 0.4959(12) 0.0895(6) 0.015(2) Uani 1 1 d . .
H42 H 0.645611 0.586476 0.087822 0.018 Uiso 1 1 calc R U
C43 C 0.5997(7) 0.4031(13) 0.0796(7) 0.023(3) Uani 1 1 d . .
F44 F 0.5554(4) 0.4181(10) 0.1326(5) 0.036(2) Uani 1 1 d . .
F45 F 0.6198(5) 0.2757(10) 0.0794(6) 0.051(3) Uani 1 1 d . .
F46 F 0.5636(5) 0.4237(11) 0.0229(5) 0.044(2) Uani 1 1 d . .
C47 C 0.7181(7) 0.4791(16) 0.0326(7) 0.029(3) Uani 1 1 d . .
F48 F 0.7566(5) 0.3713(10) 0.0393(5) 0.042(2) Uani 1 1 d . .
F49 F 0.6890(5) 0.4768(11) -0.0302(4) 0.043(2) Uani 1 1 d . .
Pb3 Pb 0.75104(2) 0.29394(4) 0.19127(2) 0.01752(14) Uani 1 1 d . .
F50 F 0.7632(5) 0.5797(11) 0.0341(5) 0.047(3) Uani 1 1 d . .
O51 O 0.8559(5) 0.4067(9) 0.1821(5) 0.026(2) Uani 1 1 d . .
C52 C 0.9115(7) 0.3688(15) 0.1393(8) 0.028(3) Uani 1 1 d . .
H52 H 0.891523 0.328136 0.097941 0.034 Uiso 1 1 calc R U
C53 C 0.9569(8) 0.2654(19) 0.1777(8) 0.038(4) Uani 1 1 d . .
F54 F 0.9146(6) 0.1643(10) 0.1960(6) 0.053(3) Uani 1 1 d . .
F55 F 1.0080(5) 0.2158(11) 0.1382(5) 0.044(2) Uani 1 1 d . .
F56 F 0.9858(5) 0.3095(11) 0.2346(5) 0.047(3) Uani 1 1 d . .
C57 C 0.9543(9) 0.487(2) 0.1185(9) 0.045(4) Uani 1 1 d . .
F58 F 0.9145(7) 0.5685(13) 0.0816(7) 0.073(4) Uani 1 1 d . .
F59 F 1.0104(5) 0.4558(11) 0.0806(6) 0.050(3) Uani 1 1 d . .
F60 F 0.9786(6) 0.5542(12) 0.1728(6) 0.063(4) Uani 1 1 d . .
Pb4 Pb 0.85519(2) 0.55310(5) 0.28398(2) 0.01677(14) Uani 1 1 d . .
O61 O 0.7581(4) 0.6969(9) 0.2753(5) 0.0201(19) Uani 1 1 d . .
C62 C 0.7574(8) 0.8261(13) 0.2594(8) 0.0274(18) Uani 1 1 d . .
H62 H 0.708037 0.855802 0.261599 0.033 Uiso 1 1 calc R U
C63 C 0.7828(8) 0.8468(13) 0.1857(8) 0.0274(18) Uani 1 1 d . .
F64 F 0.7385(8) 0.7854(12) 0.1442(5) 0.066(4) Uani 1 1 d . .
F65 F 0.8472(7) 0.7998(10) 0.1765(6) 0.057(3) Uani 1 1 d . .
F66 F 0.7834(7) 0.9723(9) 0.1665(5) 0.054(3) Uani 1 1 d . .
C67 C 0.8003(8) 0.9083(13) 0.3120(8) 0.0274(18) Uani 1 1 d . .
F68 F 0.8694(5) 0.8752(11) 0.3090(6) 0.053(3) Uani 1 1 d . .
F69 F 0.7981(6) 1.0361(10) 0.3001(6) 0.052(3) Uani 1 1 d . .
F70 F 0.7781(7) 0.8855(12) 0.3738(5) 0.062(3) Uani 1 1 d . .
O101 O 0.7564(4) 0.4325(8) 0.2801(4) 0.0144(17) Uani 1 1 d . .

loop_
_atom_site_aniso_label
_atom_site_aniso_U_11
_atom_site_aniso_U_22
_atom_site_aniso_U_33
_atom_site_aniso_U_23
_atom_site_aniso_U_13
_atom_site_aniso_U_12
Pb1 0.0155(2) 0.0152(2) 0.0162(2) 0.00141(17) 0.00275(16) 0.00333(15)
O1 0.030(5) 0.013(4) 0.023(5) -0.001(4) 0.010(4) 0.013(4)
C2 0.027(7) 0.016(6) 0.023(6) -0.008(5) 0.003(5) 0.003(5)
C3 0.026(7) 0.031(8) 0.025(7) -0.007(6) 0.010(5) 0.001(6)
F4 0.056(6) 0.022(5) 0.052(6) 0.008(4) 0.022(5) 0.013(4)
F5 0.032(5) 0.025(5) 0.065(7) -0.009(4) -0.005(4) 0.004(4)
F6 0.052(6) 0.039(6) 0.055(6) -0.029(5) 0.011(5) 0.006(5)
C7 0.022(7) 0.049(10) 0.021(7) -0.005(7) 0.007(5) 0.001(6)
F8 0.089(9) 0.083(9) 0.020(5) -0.023(5) 0.005(5) 0.004(7)
F9 0.025(4) 0.058(6) 0.047(6) 0.016(5) 0.005(4) -0.009(4)
F10 0.031(5) 0.064(7) 0.034(5) 0.013(5) 0.009(4) 0.011(4)
O11 0.031(5) 0.032(6) 0.014(4) 0.004(4) -0.003(4) -0.003(4)
C12 0.018(6) 0.035(8) 0.026(7) 0.001(6) 0.000(5) -0.001(5)
C13 0.027(7) 0.041(9) 0.033(8) -0.009(7) 0.000(6) 0.004(6)
F14 0.060(6) 0.030(5) 0.045(6) -0.010(5) 0.007(5) 0.005(5)
F15 0.048(6) 0.047(6) 0.040(5) -0.001(5) 0.019(4) -0.008(5)
F16 0.038(5) 0.087(8) 0.024(4) -0.004(5) -0.014(4) 0.001(5)
C17 0.027(8) 0.043(10) 0.051(10) 0.001(8) -0.004(7) 0.011(7)
F18 0.064(7) 0.026(5) 0.085(9) 0.000(6) -0.005(6) 0.009(5)
F19 0.049(6) 0.068(8) 0.055(7) 0.012(6) -0.013(5) 0.022(6)
F20 0.067(8) 0.105(11) 0.037(6) 0.010(6) 0.019(5) 0.039(7)
Pb2 0.0271(3) 0.0173(3) 0.0176(2) 0.00653(19) 0.00576(18) 0.00359(18)
O21 0.022(5) 0.016(4) 0.026(5) -0.003(4) 0.003(4) -0.001(3)
C22 0.022(6) 0.024(7) 0.017(6) -0.001(5) 0.005(5) -0.006(5)
C23 0.032(7) 0.028(8) 0.023(7) 0.003(6) 0.009(6) -0.003(6)
F24 0.035(5) 0.024(4) 0.054(6) -0.012(4) 0.011(4) -0.001(4)
F25 0.071(7) 0.043(6) 0.030(5) 0.008(5) 0.015(5) 0.003(5)
F26 0.029(5) 0.042(6) 0.068(7) -0.021(5) 0.025(5) -0.018(4)
C27 0.020(7) 0.043(9) 0.039(8) -0.010(7) 0.012(6) -0.010(6)
F28 0.055(6) 0.021(5) 0.064(7) 0.008(5) -0.005(5) 0.010(4)
F29 0.037(5) 0.035(5) 0.063(6) -0.015(5) 0.018(5) -0.021(4)
F30 0.052(6) 0.041(6) 0.053(6) -0.019(5) 0.028(5) -0.014(5)
O41 0.022(5) 0.032(6) 0.023(5) -0.001(4) 0.001(4) 0.004(4)
C42 0.020(6) 0.014(6) 0.011(5) 0.000(5) -0.007(4) 0.005(4)
C43 0.034(7) 0.014(6) 0.019(6) -0.013(5) -0.001(5) 0.004(5)
F44 0.027(4) 0.045(6) 0.037(5) -0.006(4) 0.012(4) -0.003(4)
F45 0.038(5) 0.029(5) 0.087(8) -0.018(5) -0.006(5) -0.001(4)
F46 0.037(5) 0.059(7) 0.035(5) 0.000(5) -0.014(4) -0.004(5)
C47 0.017(6) 0.042(9) 0.027(7) -0.011(7) 0.005(5) 0.012(6)
F48 0.041(5) 0.050(6) 0.035(5) -0.005(5) 0.016(4) 0.018(4)
F49 0.050(6) 0.060(7) 0.019(4) 0.001(4) 0.002(4) 0.009(5)
Pb3 0.0196(2) 0.0129(2) 0.0200(2) -0.00190(18) 0.00195(16) 0.00061(16)
F50 0.048(6) 0.049(6) 0.044(6) 0.001(5) 0.017(5) -0.021(5)
O51 0.023(5) 0.018(5) 0.036(5) -0.012(4) 0.016(4) 0.000(4)
C52 0.019(6) 0.033(8) 0.033(8) -0.007(7) 0.009(5) -0.002(6)
C53 0.023(7) 0.052(11) 0.038(9) -0.002(8) 0.011(6) -0.002(7)
F54 0.049(6) 0.033(6) 0.077(8) 0.007(5) 0.009(6) -0.011(5)
F55 0.029(5) 0.058(7) 0.045(6) -0.008(5) 0.005(4) 0.017(4)
F56 0.048(6) 0.064(7) 0.031(5) -0.005(5) -0.005(4) 0.011(5)
C57 0.040(9) 0.054(11) 0.040(9) 0.000(9) 0.016(8) 0.001(8)
F58 0.058(7) 0.069(9) 0.090(10) 0.051(8) 0.020(7) 0.007(6)
F59 0.030(5) 0.061(7) 0.058(7) -0.002(5) 0.028(5) -0.006(5)
F60 0.068(8) 0.060(8) 0.060(7) -0.019(6) 0.029(6) -0.033(6)
Pb4 0.0151(2) 0.0170(2) 0.0183(2) -0.00049(17) 0.00077(16) -0.00027(16)
O61 0.018(4) 0.018(5) 0.024(5) 0.006(4) -0.003(3) 0.001(3)
C62 0.041(5) 0.009(3) 0.031(4) -0.005(3) 0.009(4) 0.002(3)
C63 0.041(5) 0.009(3) 0.031(4) -0.005(3) 0.009(4) 0.002(3)
F64 0.116(11) 0.050(7) 0.031(5) 0.000(5) -0.026(6) -0.020(7)
F65 0.086(8) 0.037(6) 0.050(6) 0.010(5) 0.042(6) 0.020(5)
F66 0.103(9) 0.018(5) 0.040(6) 0.014(4) 0.023(6) 0.006(5)
C67 0.041(5) 0.009(3) 0.031(4) -0.005(3) 0.009(4) 0.002(3)
F68 0.035(5) 0.052(7) 0.073(8) -0.018(6) -0.009(5) 0.005(5)
F69 0.057(7) 0.026(5) 0.072(8) -0.002(5) 0.003(6) 0.000(5)
F70 0.096(9) 0.056(7) 0.033(5) -0.015(5) 0.010(6) -0.006(7)
O101 0.015(4) 0.015(4) 0.014(4) 0.011(3) 0.000(3) -0.002(3)

loop_
_atom_type_symbol
_atom_type_description
_atom_type_scat_dispersion_real
_atom_type_scat_dispersion_imag
_atom_type_scat_source
C C 0.0033 0.0016 'International Tables Vol C Tables 4.2.6.8 and 6.1.1.4'
H H 0.0000 0.0000 'International Tables Vol C Tables 4.2.6.8 and 6.1.1.4'
F F 0.0171 0.0103 'International Tables Vol C Tables 4.2.6.8 and 6.1.1.4'
O O 0.0106 0.0060 'International Tables Vol C Tables 4.2.6.8 and 6.1.1.4'
Pb Pb -3.3944 10.1111 'International Tables Vol C Tables 4.2.6.8 and 6.1.1.4'

loop_
_geom_angle_atom_site_label_1
_geom_angle_atom_site_label_2
_geom_angle_atom_site_label_3
_geom_angle
O101 Pb1 O61 69.3(3)
O101 Pb1 O41 71.2(3)
O61 Pb1 O41 91.7(3)
O101 Pb1 O1 73.7(3)
O61 Pb1 O1 85.1(3)
O41 Pb1 O1 143.5(3)
O101 Pb1 O21 63.5(3)
O61 Pb1 O21 132.1(3)
O41 Pb1 O21 80.7(3)
O1 Pb1 O21 75.0(3)
O101 Pb1 Pb2 39.64(18)
O61 Pb1 Pb2 89.8(2)
O41 Pb1 Pb2 103.9(2)
O1 Pb1 Pb2 39.92(19)
O21 Pb1 Pb2 47.9(2)
O101 Pb1 Pb3 38.1(2)
O61 Pb1 Pb3 93.8(2)
O41 Pb1 Pb3 39.5(2)
O1 Pb1 Pb3 104.34(19)
O21 Pb1 Pb3 52.0(2)
Pb2 Pb1 Pb3 64.464(13)
C2 O1 Pb2 132.5(8)
C2 O1 Pb1 130.0(8)
Pb2 O1 Pb1 95.7(3)
O1 C2 C3 111.6(11)
O1 C2 C7 111.5(11)
C3 C2 C7 111.0(11)
O1 C2 H2 107.5
C3 C2 H2 107.5
C7 C2 H2 107.5
F6 C3 F5 108.1(11)
F6 C3 F4 107.5(12)
F5 C3 F4 106.6(13)
F6 C3 C2 113.4(13)
F5 C3 C2 112.4(12)
F4 C3 C2 108.5(11)
F8 C7 F9 108.6(12)
F8 C7 F10 109.4(13)
F9 C7 F10 106.2(14)
F8 C7 C2 113.0(14)
F9 C7 C2 110.3(12)
F10 C7 C2 109.1(10)
C12 O11 Pb4 120.4(8)
C12 O11 Pb2 131.2(8)
Pb4 O11 Pb2 103.8(3)
O11 C12 C13 111.0(11)
O11 C12 C17 108.9(12)
C13 C12 C17 113.7(13)
O11 C12 H12 107.7
C13 C12 H12 107.7
C17 C12 H12 107.7
F16 C13 F14 108.6(14)
F16 C13 F15 107.7(14)
F14 C13 F15 105.9(12)
F16 C13 C12 112.5(12)
F14 C13 C12 110.7(14)
F15 C13 C12 111.0(13)
F20 C17 F18 108.4(16)
F20 C17 F19 107.7(13)
F18 C17 F19 106.0(15)
F20 C17 C12 110.6(15)
F18 C17 C12 112.8(13)
F19 C17 C12 111.2(14)
O1 Pb2 O101 78.7(3)
O1 Pb2 O11 87.8(3)
O101 Pb2 O11 70.9(3)
O1 Pb2 O21 76.4(3)
O101 Pb2 O21 62.5(3)
O11 Pb2 O21 132.7(3)
O1 Pb2 Pb1 44.4(2)
O101 Pb2 Pb1 40.8(2)
O11 Pb2 Pb1 93.1(2)
O21 Pb2 Pb1 45.5(2)
C22 O21 Pb1 127.5(8)
C22 O21 Pb2 129.5(8)
Pb1 O21 Pb2 86.6(3)
O21 C22 C23 111.4(11)
O21 C22 C27 109.8(11)
C23 C22 C27 111.5(11)
O21 C22 H22 108.0
C23 C22 H22 108.0
C27 C22 H22 108.0
F24 C23 F25 106.3(12)
F24 C23 F26 106.4(12)
F25 C23 F26 107.7(12)
F24 C23 C22 110.2(11)
F25 C23 C22 113.0(12)
F26 C23 C22 112.8(12)
F29 C27 F30 107.5(13)
F29 C27 F28 109.9(14)
F30 C27 F28 106.0(13)
F29 C27 C22 113.2(12)
F30 C27 C22 109.1(13)
F28 C27 C22 111.0(12)
C42 O41 Pb3 128.1(8)
C42 O41 Pb1 127.4(7)
Pb3 O41 Pb1 97.1(3)
O41 C42 C47 109.6(10)
O41 C42 C43 111.2(10)
C47 C42 C43 111.6(10)
O41 C42 H42 108.1
C47 C42 H42 108.1
C43 C42 H42 108.1
F46 C43 F44 107.9(11)
F46 C43 F45 107.1(11)
F44 C43 F45 106.7(12)
F46 C43 C42 114.2(12)
F44 C43 C42 108.7(10)
F45 C43 C42 111.9(11)
F48 C47 F50 106.6(12)
F48 C47 F49 107.5(12)
F50 C47 F49 107.0(13)
F48 C47 C42 113.2(12)
F50 C47 C42 109.4(11)
F49 C47 C42 112.8(11)
O101 Pb3 O41 76.3(3)
O101 Pb3 O51 73.0(3)
O41 Pb3 O51 88.0(4)
O101 Pb3 Pb1 39.9(2)
O41 Pb3 Pb1 43.4(2)
O51 Pb3 Pb1 95.4(2)
C52 O51 Pb3 123.9(8)
C52 O51 Pb4 130.5(9)
Pb3 O51 Pb4 103.4(3)
O51 C52 C57 110.1(12)
O51 C52 C53 108.3(12)
C57 C52 C53 112.1(13)
O51 C52 H52 108.7
C57 C52 H52 108.7
C53 C52 H52 108.7
F56 C53 F55 108.6(13)
F56 C53 F54 106.4(14)
F55 C53 F54 107.0(15)
F56 C53 C52 113.8(15)
F55 C53 C52 112.2(13)
F54 C53 C52 108.5(12)
F58 C57 F59 107.3(14)
F58 C57 F60 107.6(17)
F59 C57 F60 106.8(15)
F58 C57 C52 110.0(15)
F59 C57 C52 112.7(15)
F60 C57 C52 112.2(14)
O101 Pb4 O61 71.9(3)
O101 Pb4 O11 71.9(3)
O61 Pb4 O11 100.2(3)
O101 Pb4 O51 69.5(3)
O61 Pb4 O51 108.8(3)
O11 Pb4 O51 120.1(3)
C62 O61 Pb4 129.1(9)
C62 O61 Pb1 122.7(9)
Pb4 O61 Pb1 105.8(4)
O61 C62 C63 110.2(11)
O61 C62 C67 111.7(12)
C63 C62 C67 112.4(12)
O61 C62 H62 107.4
C63 C62 H62 107.4
C67 C62 H62 107.4
F64 C63 F65 109.1(13)
F64 C63 F66 106.8(14)
F65 C63 F66 107.5(12)
F64 C63 C62 108.1(12)
F65 C63 C62 111.7(13)
F66 C63 C62 113.5(11)
F70 C67 F69 109.1(12)
F70 C67 F68 108.1(14)
F69 C67 F68 105.6(12)
F70 C67 C62 110.3(12)
F69 C67 C62 113.6(13)
F68 C67 C62 109.9(11)
Pb4 O101 Pb3 114.2(3)
Pb4 O101 Pb2 113.4(3)
Pb3 O101 Pb2 113.2(3)
Pb4 O101 Pb1 112.8(3)
Pb3 O101 Pb1 102.0(3)
Pb2 O101 Pb1 99.6(3)

loop_
_geom_bond_atom_site_label_1
_geom_bond_atom_site_label_2
_geom_bond_distance
Pb1 O101 2.325(8)
Pb1 O61 2.413(9)
Pb1 O41 2.455(9)
Pb1 O1 2.468(9)
Pb1 O21 2.508(9)
Pb1 Pb2 3.5113(7)
Pb1 Pb3 3.5452(6)
O1 C2 1.348(15)
O1 Pb2 2.265(8)
C2 C3 1.517(19)
C2 C7 1.558(19)
C2 H2 0.9800
C3 F6 1.315(16)
C3 F5 1.316(17)
C3 F4 1.345(17)
C7 F8 1.313(18)
C7 F9 1.337(18)
C7 F10 1.343(18)
O11 C12 1.406(16)
O11 Pb4 2.384(9)
O11 Pb2 2.403(10)
C12 C13 1.51(2)
C12 C17 1.52(2)
C12 H12 0.9800
C13 F16 1.314(17)
C13 F14 1.324(18)
C13 F15 1.364(19)
C17 F20 1.30(2)
C17 F18 1.35(2)
C17 F19 1.374(19)
Pb2 O101 2.272(7)
Pb2 O21 2.611(9)
O21 C22 1.365(15)
C22 C23 1.513(17)
C22 C27 1.54(2)
C22 H22 0.9800
C23 F24 1.326(17)
C23 F25 1.334(18)
C23 F26 1.356(16)
C27 F29 1.315(16)
C27 F30 1.330(17)
C27 F28 1.34(2)
O41 C42 1.373(14)
O41 Pb3 2.272(10)
C42 C47 1.531(17)
C42 C43 1.537(18)
C42 H42 0.9800
C43 F46 1.315(16)
C43 F44 1.339(15)
C43 F45 1.351(16)
C47 F48 1.322(17)
C47 F50 1.332(18)
C47 F49 1.340(17)
Pb3 O101 2.235(9)
Pb3 O51 2.295(9)
O51 C52 1.397(15)
O51 Pb4 2.483(9)
C52 C57 1.51(2)
C52 C53 1.55(2)
C52 H52 0.9800
C53 F56 1.31(2)
C53 F55 1.335(17)
C53 F54 1.351(19)
C57 F58 1.33(2)
C57 F59 1.332(18)
C57 F60 1.34(2)
Pb4 O101 2.233(8)
Pb4 O61 2.351(9)
O61 C62 1.351(16)
C62 C63 1.53(2)
C62 C67 1.55(2)
C62 H62 0.9800
C63 F64 1.319(19)
C63 F65 1.319(18)
C63 F66 1.331(15)
C67 F70 1.299(17)
C67 F69 1.322(16)
C67 F68 1.348(17)

loop_
_geom_torsion_atom_site_label_1
_geom_torsion_atom_site_label_2
_geom_torsion_atom_site_label_3
_geom_torsion_atom_site_label_4
_geom_torsion
Pb2 O1 C2 C3 -171.3(8)
Pb1 O1 C2 C3 27.6(16)
Pb2 O1 C2 C7 -46.6(16)
Pb1 O1 C2 C7 152.4(9)
O1 C2 C3 F6 179.3(11)
C7 C2 C3 F6 54.3(16)
O1 C2 C3 F5 56.3(15)
C7 C2 C3 F5 -68.7(15)
O1 C2 C3 F4 -61.3(15)
C7 C2 C3 F4 173.7(12)
O1 C2 C7 F8 175.3(12)
C3 C2 C7 F8 -59.6(16)
O1 C2 C7 F9 -62.9(16)
C3 C2 C7 F9 62.2(16)
O1 C2 C7 F10 53.4(16)
C3 C2 C7 F10 178.5(12)
Pb4 O11 C12 C13 143.5(10)
Pb2 O11 C12 C13 -65.1(16)
Pb4 O11 C12 C17 -90.7(13)
Pb2 O11 C12 C17 60.8(15)
O11 C12 C13 F16 -171.3(13)
C17 C12 C13 F16 65.5(18)
O11 C12 C13 F14 -49.5(17)
C17 C12 C13 F14 -172.7(13)
O11 C12 C13 F15 67.8(16)
C17 C12 C13 F15 -55.3(17)
O11 C12 C17 F20 66.6(17)
C13 C12 C17 F20 -169.1(14)
O11 C12 C17 F18 -54.9(18)
C13 C12 C17 F18 69.3(18)
O11 C12 C17 F19 -173.9(12)
C13 C12 C17 F19 -49.6(18)
Pb1 O21 C22 C23 -73.6(13)
Pb2 O21 C22 C23 48.8(15)
Pb1 O21 C22 C27 162.4(8)
Pb2 O21 C22 C27 -75.2(13)
O21 C22 C23 F24 56.4(16)
C27 C22 C23 F24 179.4(12)
O21 C22 C23 F25 -62.4(16)
C27 C22 C23 F25 60.7(16)
O21 C22 C23 F26 175.1(12)
C27 C22 C23 F26 -61.9(16)
O21 C22 C27 F29 178.4(12)
C23 C22 C27 F29 54.5(18)
O21 C22 C27 F30 -62.0(16)
C23 C22 C27 F30 174.1(12)
O21 C22 C27 F28 54.3(14)
C23 C22 C27 F28 -69.5(15)
Pb3 O41 C42 C47 -60.0(14)
Pb1 O41 C42 C47 157.1(9)
Pb3 O41 C42 C43 63.9(12)
Pb1 O41 C42 C43 -79.0(12)
O41 C42 C43 F46 174.9(10)
C47 C42 C43 F46 -62.4(14)
O41 C42 C43 F44 54.4(14)
C47 C42 C43 F44 177.1(11)
O41 C42 C43 F45 -63.2(14)
C47 C42 C43 F45 59.5(15)
O41 C42 C47 F48 48.2(16)
C43 C42 C47 F48 -75.4(14)
O41 C42 C47 F50 -70.5(15)
C43 C42 C47 F50 165.9(11)
O41 C42 C47 F49 170.6(12)
C43 C42 C47 F49 46.9(17)
Pb3 O51 C52 C57 152.6(11)
Pb4 O51 C52 C57 -47.3(18)
Pb3 O51 C52 C53 -84.4(13)
Pb4 O51 C52 C53 75.7(15)
O51 C52 C53 F56 -61.4(16)
C57 C52 C53 F56 60.3(17)
O51 C52 C53 F55 174.9(12)
C57 C52 C53 F55 -63.4(18)
O51 C52 C53 F54 56.8(16)
C57 C52 C53 F54 178.5(13)
O51 C52 C57 F58 -63.7(18)
C53 C52 C57 F58 175.6(14)
O51 C52 C57 F59 176.6(14)
C53 C52 C57 F59 55.9(19)
O51 C52 C57 F60 55.9(19)
C53 C52 C57 F60 -64.7(18)
Pb4 O61 C62 C63 64.8(16)
Pb1 O61 C62 C63 -94.6(12)
Pb4 O61 C62 C67 -61.0(14)
Pb1 O61 C62 C67 139.7(9)
O61 C62 C63 F64 61.7(16)
C67 C62 C63 F64 -173.0(12)
O61 C62 C63 F65 -58.3(16)
C67 C62 C63 F65 67.0(15)
O61 C62 C63 F66 180.0(13)
C67 C62 C63 F66 -54.7(18)
O61 C62 C67 F70 -54.0(16)
C63 C62 C67 F70 -178.6(13)
O61 C62 C67 F69 -176.9(12)
C63 C62 C67 F69 58.6(16)
O61 C62 C67 F68 65.1(15)
C63 C62 C67 F68 -59.4(16)
